data_9005247
loop_
_publ_author_name
'Miletich, F.'

_publ_section_title
;
 Crystal chemistry of the microporous tellurite minerals
 zemannite and kinichilite, Mg0.5[MeFe(TeO3)3].4.5H2O, (Me=Zn;Mn)
 Note: sample kaw4
;
_journal_name_full 'European Journal of Mineralogy'
_journal_page_first 509
_journal_page_last 523
_journal_volume 7
_journal_year 1995
_chemical_compound_source 'Kawazu Mine, Rendaiji, Shimoda City, Shizuoka Prefecture, Japan'
_chemical_formula_sum 'Fe0.98 H24 Mg0.51 Mn0.48 O13.5 Te3 Zn0.54'
_chemical_name_mineral Kinichilite
_space_group_IT_number 176
_symmetry_space_group_name_Hall '-P 6c'
_symmetry_space_group_name_H-M 'P 63/m'
_cell_angle_alpha 90
_cell_angle_beta 90
_cell_angle_gamma 120
_cell_formula_units_Z 2
_cell_length_a 9.451
_cell_length_b 9.451
_cell_length_c 7.687
_cell_volume 594.625
_database_code_amcsd 0006593
_exptl_crystal_density_diffrn 4.199
_cod_original_formula_sum 'Te3 (Fe.98 Zn.54 Mn.48) Mg.51 O13.5 H24'
_cod_database_code 9005247

loop_
_space_group_symop_operation_xyz
x,y,z
-x+y,-x,1/2-z
x-y,x,1/2+z
y,-x+y,-z
-y,x-y,z
x,y,1/2-z
-x,-y,1/2+z
x-y,x,-z
-x+y,-x,z
-y,x-y,1/2-z
y,-x+y,1/2+z
-x,-y,-z

loop_
_atom_site_aniso_label
_atom_site_aniso_U_11
_atom_site_aniso_U_22
_atom_site_aniso_U_33
_atom_site_aniso_U_12
_atom_site_aniso_U_13
_atom_site_aniso_U_23
Te 0.01620 0.01640 0.01740 0.00480 0.00000 0.00000
Fe 0.02460 0.02460 0.01330 0.01230 0.00000 0.00000
Zn 0.02460 0.02460 0.01330 0.01230 0.00000 0.00000
Mn 0.02460 0.02460 0.01330 0.01230 0.00000 0.00000
Mg 0.01490 0.01490 0.01830 0.00745 0.00000 0.00000
O1 0.01600 0.01940 0.02120 0.00510 0.00000 0.00000
O2 0.02680 0.02470 0.02540 0.00740 0.00100 0.00510
Wat3 0.05290 0.03740 0.05370 0.01170 -0.00080 0.00020
Wat4 0.03600 0.05560 0.06000 0.01040 0.00620 0.00530

loop_
_atom_site_label
_atom_site_fract_x
_atom_site_fract_y
_atom_site_fract_z
_atom_site_occupancy
_atom_site_U_iso_or_equiv
_atom_site_type_symbol
_atom_site_attached_hydrogens
Te 0.49966 0.45825 0.25000 1.00000 0.01820 Te 0
Fe 0.33333 0.66667 0.06051 0.49000 0.02080 Fe 0
Zn 0.33333 0.66667 0.06051 0.27000 0.02080 Zn 0
Mn 0.33333 0.66667 0.06051 0.24000 0.02080 Mn 0
Mg 0.00000 0.00000 0.17030 0.25500 0.01600 Mg 0
O1 0.16100 0.50460 0.25000 1.00000 0.02060 O 0
O2 0.48810 0.14140 0.07070 1.00000 0.02800 O 0
Wat3 0.05830 0.19250 0.16180 0.39000 0.05280 O 2
Wat4 0.19990 0.13500 0.01550 0.36000 0.05610 O 2

loop_
_cod_changelog_entry_id
_cod_changelog_entry_author
_cod_changelog_entry_date
_cod_changelog_entry_text
1
;cod-tools version 3.8.0
Id: cif_guess_AMCSD_atom_types 9581 2023-05-17 12:35:41Z saulius
;
2023-05-18T11:39:09+03:00
;Derived atom types and hydrogen counts
from atom names that follow the AMCSD naming convention
(Wat == water, O-H == hydroxyl).
;

loop_
_cod_related_entry_id
_cod_related_entry_database
_cod_related_entry_code
1 AMCSD 0006593
